data_4341878
loop_
_publ_author_name
'Mindiola, Daniel J.'
'Waterman, Rory'
'Iluc, Vlad M.'
'Cundari, Thomas R.'
'Hillhouse, Gregory L.'

_publ_section_title
;
 Carbon-Hydrogen Bond Activation, C-N Bond Coupling, and Cycloaddition
 Reactivity of a Three-Coordinate Nickel Complex Featuring a Terminal
 Imido Ligand.
;
_journal_name_full 'Inorganic chemistry'
_journal_page_first 141201110357006
_journal_paper_doi 10.1021/ic5026153
_journal_year 2014
_chemical_formula_sum 'C40 H63 N Ni O0.5 P2'
_chemical_formula_weight 686.56
_chemical_name_systematic
; 
 ? 
;
_space_group_IT_number 2
_symmetry_space_group_name_Hall '-P 1'
_symmetry_space_group_name_H-M 'P -1'
_atom_sites_solution_hydrogens geom
_atom_sites_solution_primary direct
_atom_sites_solution_secondary difmap
_audit_creation_method SHELXL-97
_cell_angle_alpha 71.087(2)
_cell_angle_beta 81.048(2)
_cell_angle_gamma 89.453(2)
_cell_formula_units_Z 4
_cell_length_a 10.7774(9)
_cell_length_b 18.7289(15)
_cell_length_c 21.1561(17)
_cell_measurement_temperature 373(2)
_cell_volume 3986.8(6)
_computing_structure_refinement 'SHELXL-97 (Sheldrick, 1997)'
_computing_structure_solution 'SHELXS-97 (Sheldrick, 1990)'
_diffrn_ambient_temperature 373(2)
_diffrn_measured_fraction_theta_full 0.901
_diffrn_measured_fraction_theta_max 0.901
_diffrn_radiation_monochromator graphite
_diffrn_radiation_source 'fine-focus sealed tube'
_diffrn_radiation_type MoK\a
_diffrn_radiation_wavelength 0.71073
_diffrn_reflns_av_R_equivalents 0.0638
_diffrn_reflns_av_sigmaI/netI 0.1072
_diffrn_reflns_limit_h_max 12
_diffrn_reflns_limit_h_min -14
_diffrn_reflns_limit_k_max 24
_diffrn_reflns_limit_k_min -20
_diffrn_reflns_limit_l_max 27
_diffrn_reflns_limit_l_min -28
_diffrn_reflns_number 24801
_diffrn_reflns_theta_full 28.31
_diffrn_reflns_theta_max 28.31
_diffrn_reflns_theta_min 1.78
_exptl_absorpt_coefficient_mu 0.594
_exptl_absorpt_correction_T_max 0.9882
_exptl_absorpt_correction_T_min 0.9766
_exptl_crystal_density_diffrn 1.144
_exptl_crystal_density_method 'not measured'
_exptl_crystal_F_000 1488
_exptl_crystal_size_max 0.04
_exptl_crystal_size_mid 0.02
_exptl_crystal_size_min 0.02
_refine_diff_density_max 2.278
_refine_diff_density_min -1.047
_refine_diff_density_rms 0.096
_refine_ls_extinction_coef 0.00000(14)
_refine_ls_extinction_expression Fc^*^=kFc[1+0.001xFc^2^\l^3^/sin(2\q)]^-1/4^
_refine_ls_extinction_method SHELXL
_refine_ls_goodness_of_fit_ref 1.096
_refine_ls_hydrogen_treatment mixed
_refine_ls_matrix_type full
_refine_ls_number_parameters 792
_refine_ls_number_reflns 17877
_refine_ls_number_restraints 0
_refine_ls_restrained_S_all 1.096
_refine_ls_R_factor_all 0.0905
_refine_ls_R_factor_gt 0.0718
_refine_ls_shift/su_max 4.878
_refine_ls_shift/su_mean 0.008
_refine_ls_structure_factor_coef Fsqd
_refine_ls_weighting_details 'calc w=1/[\s^2^(Fo^2^)+(0.0481P)^2^+2.4297P] where P=(Fo^2^+2Fc^2^)/3'
_refine_ls_weighting_scheme calc
_refine_ls_wR_factor_gt 0.1578
_refine_ls_wR_factor_ref 0.1694
_reflns_number_gt 14325
_reflns_number_total 17877
_reflns_threshold_expression >2sigma(I)
_cod_data_source_file ic5026153_si_002.cif
_cod_data_source_block danm15m
_cod_original_formula_sum 'C40 H63 N Ni O0.50 P2'
_cod_database_code 4341878

loop_
_symmetry_equiv_pos_as_xyz
'x, y, z'
'-x, -y, -z'

loop_
_atom_site_label
_atom_site_type_symbol
_atom_site_fract_x
_atom_site_fract_y
_atom_site_fract_z
_atom_site_U_iso_or_equiv
_atom_site_adp_type
_atom_site_occupancy
_atom_site_symmetry_multiplicity
_atom_site_calc_flag
_atom_site_refinement_flags
Ni1 Ni 0.09524(4) 0.14555(2) 0.77840(2) 0.01105(11) Uani 1 1 d .
Ni2 Ni -0.11713(4) 0.67068(2) 0.71091(2) 0.01208(11) Uani 1 1 d .
P3 P 0.04671(9) 0.62282(5) 0.76415(5) 0.01579(19) Uani 1 1 d .
P4 P -0.14778(9) 0.56290(5) 0.69438(5) 0.01543(19) Uani 1 1 d .
P2 P -0.08665(8) 0.13023(5) 0.74303(5) 0.01351(19) Uani 1 1 d .
P1 P 0.15508(8) 0.03731(5) 0.76701(5) 0.01306(18) Uani 1 1 d .
C110 C 0.0774(4) 0.5326(2) 0.74814(19) 0.0190(8) Uani 1 1 d .
H11A H 0.1365 0.5419 0.7065 0.023 Uiso 1 1 calc R
H11B H 0.1154 0.4990 0.7847 0.023 Uiso 1 1 calc R
C43 C 0.3352(4) -0.0312(2) 0.8519(2) 0.0239(9) Uani 1 1 d .
H43A H 0.3527 -0.0712 0.8908 0.036 Uiso 1 1 calc R
H43B H 0.3486 0.0166 0.8579 0.036 Uiso 1 1 calc R
H43C H 0.3900 -0.0335 0.8123 0.036 Uiso 1 1 calc R
C20 C -0.2476(4) 0.70743(19) 0.66240(18) 0.0167(7) Uani 1 1 d .
C2 C -0.0690(3) 0.0502(2) 0.71047(18) 0.0149(7) Uani 1 1 d .
H2A H -0.1507 0.0254 0.7167 0.018 Uiso 1 1 calc R
H2B H -0.0371 0.0690 0.6623 0.018 Uiso 1 1 calc R
N1 N 0.0581(3) 0.24615(17) 0.78005(15) 0.0147(6) Uani 1 1 d .
N2 N -0.1004(3) 0.76584(17) 0.72655(16) 0.0142(6) Uani 1 1 d .
C205 C -0.5777(3) 0.8560(2) 0.49867(19) 0.0214(8) Uani 1 1 d .
H20A H -0.6311 0.8824 0.4695 0.026 Uiso 1 1 calc R
C120 C -0.0433(4) 0.4945(2) 0.7425(2) 0.0208(8) Uani 1 1 d .
H12A H -0.0880 0.4684 0.7876 0.025 Uiso 1 1 calc R
H12B H -0.0216 0.4572 0.7202 0.025 Uiso 1 1 calc R
C71 C 0.1369(3) 0.29301(18) 0.79806(17) 0.0134(7) Uani 1 1 d .
C175 C -0.3373(3) 0.9121(2) 0.72333(19) 0.0177(7) Uani 1 1 d .
H17A H -0.4019 0.9242 0.7523 0.021 Uiso 1 1 calc R
C1 C 0.0212(3) -0.0077(2) 0.74651(19) 0.0163(7) Uani 1 1 d .
H1B H 0.0535 -0.0370 0.7177 0.020 Uiso 1 1 calc R
H1C H -0.0253 -0.0422 0.7880 0.020 Uiso 1 1 calc R
C206 C -0.5255(4) 0.7916(2) 0.49182(19) 0.0242(9) Uani 1 1 d .
H20B H -0.5451 0.7736 0.4583 0.029 Uiso 1 1 calc R
C172 C -0.1440(3) 0.8768(2) 0.63673(18) 0.0154(7) Uani 1 1 d .
C6 C -0.1312(4) 0.2080(2) 0.6692(2) 0.0216(8) Uani 1 1 d .
C5 C -0.2254(3) 0.1021(2) 0.8137(2) 0.0220(8) Uani 1 1 d .
C33 C 0.3949(3) 0.0973(2) 0.6978(2) 0.0229(8) Uani 1 1 d .
H33A H 0.4597 0.1037 0.6595 0.034 Uiso 1 1 calc R
H33B H 0.4273 0.0715 0.7386 0.034 Uiso 1 1 calc R
H33C H 0.3675 0.1459 0.6988 0.034 Uiso 1 1 calc R
C107 C 0.4061(4) 0.1019(2) 0.95987(18) 0.0226(8) Uani 1 1 d .
H10A H 0.3676 0.0547 0.9684 0.027 Uiso 1 1 calc R
C8 C 0.2782(4) 0.3162(2) 0.68412(19) 0.0213(8) Uani 1 1 d .
H8A H 0.2349 0.2685 0.6887 0.026 Uiso 1 1 calc R
C4 C 0.1977(4) -0.0400(2) 0.84328(19) 0.0199(8) Uani 1 1 d .
C174 C -0.3031(3) 0.9617(2) 0.65835(18) 0.0173(7) Uani 1 1 d .
H17B H -0.3431 1.0070 0.6439 0.021 Uiso 1 1 calc R
C173 C -0.2079(3) 0.9427(2) 0.61503(19) 0.0175(7) Uani 1 1 d .
H17C H -0.1865 0.9749 0.5707 0.021 Uiso 1 1 calc R
C72 C 0.2424(3) 0.3322(2) 0.75045(18) 0.0166(7) Uani 1 1 d .
C171 C -0.1730(3) 0.82775(19) 0.70428(18) 0.0140(7) Uani 1 1 d .
C105 C 0.5388(4) 0.1817(3) 0.9924(2) 0.0256(9) Uani 1 1 d .
H10B H 0.5884 0.1886 1.0224 0.031 Uiso 1 1 calc R
C201 C -0.3266(3) 0.7379(2) 0.62915(19) 0.0176(7) Uani 1 1 d .
C102 C 0.3883(3) 0.1615(2) 0.90256(18) 0.0161(7) Uani 1 1 d .
C150 C -0.3112(4) 0.5169(2) 0.7322(2) 0.0265(9) Uani 1 1 d .
C76 C 0.1159(3) 0.3050(2) 0.86106(18) 0.0167(7) Uani 1 1 d .
C182 C 0.0867(4) 0.8942(2) 0.5912(2) 0.0249(9) Uani 1 1 d .
H18A H 0.1007 0.8805 0.6373 0.037 Uiso 1 1 calc R
H18B H 0.0838 0.9482 0.5727 0.037 Uiso 1 1 calc R
H18C H 0.1538 0.8769 0.5651 0.037 Uiso 1 1 calc R
C74 C 0.2863(4) 0.3999(2) 0.8247(2) 0.0214(8) Uani 1 1 d .
H74A H 0.3332 0.4367 0.8326 0.026 Uiso 1 1 calc R
C42 C 0.1766(4) -0.1195(2) 0.8398(2) 0.0284(9) Uani 1 1 d .
H42A H 0.1995 -0.1564 0.8792 0.043 Uiso 1 1 calc R
H42B H 0.2275 -0.1241 0.8000 0.043 Uiso 1 1 calc R
H42C H 0.0896 -0.1277 0.8381 0.043 Uiso 1 1 calc R
C53 C -0.2031(4) 0.0236(2) 0.8607(2) 0.0316(10) Uani 1 1 d .
H53A H -0.2724 0.0075 0.8973 0.047 Uiso 1 1 calc R
H53B H -0.1269 0.0251 0.8785 0.047 Uiso 1 1 calc R
H53C H -0.1959 -0.0114 0.8358 0.047 Uiso 1 1 calc R
C52 C -0.3519(4) 0.0977(3) 0.7898(2) 0.0309(10) Uani 1 1 d .
H52A H -0.4179 0.0832 0.8283 0.046 Uiso 1 1 calc R
H52B H -0.3488 0.0610 0.7668 0.046 Uiso 1 1 calc R
H52C H -0.3679 0.1463 0.7595 0.046 Uiso 1 1 calc R
C133 C 0.2042(4) 0.7064(2) 0.64950(19) 0.0216(8) Uani 1 1 d .
H13A H 0.2808 0.7356 0.6276 0.032 Uiso 1 1 calc R
H13B H 0.1337 0.7371 0.6385 0.032 Uiso 1 1 calc R
H13C H 0.2001 0.6636 0.6343 0.032 Uiso 1 1 calc R
C101 C 0.3062(3) 0.1524(2) 0.85782(18) 0.0163(7) Uani 1 1 d .
C163 C -0.1694(4) 0.6184(2) 0.5544(2) 0.0279(9) Uani 1 1 d .
H16A H -0.1439 0.6144 0.5102 0.042 Uiso 1 1 calc R
H16B H -0.1467 0.6681 0.5538 0.042 Uiso 1 1 calc R
H16C H -0.2589 0.6097 0.5669 0.042 Uiso 1 1 calc R
C75 C 0.1892(4) 0.3591(2) 0.87290(19) 0.0206(8) Uani 1 1 d .
H75A H 0.1719 0.3678 0.9142 0.025 Uiso 1 1 calc R
C202 C -0.4136(3) 0.7774(2) 0.58639(18) 0.0167(7) Uani 1 1 d .
C132 C 0.2051(4) 0.7482(2) 0.7497(2) 0.0253(9) Uani 1 1 d .
H13D H 0.2835 0.7763 0.7299 0.038 Uiso 1 1 calc R
H13E H 0.1977 0.7316 0.7982 0.038 Uiso 1 1 calc R
H13F H 0.1369 0.7798 0.7361 0.038 Uiso 1 1 calc R
C19 C -0.3234(4) 0.7894(2) 0.81666(19) 0.0198(8) Uani 1 1 d .
H19A H -0.2926 0.7399 0.8171 0.024 Uiso 1 1 calc R
C10 C 0.2313(3) 0.14693(19) 0.82233(17) 0.0149(7) Uani 1 1 d .
C162 C 0.0372(4) 0.5796(2) 0.5839(2) 0.0261(9) Uani 1 1 d .
H16D H 0.0627 0.5783 0.5388 0.039 Uiso 1 1 calc R
H16E H 0.0829 0.5437 0.6144 0.039 Uiso 1 1 calc R
H16F H 0.0544 0.6293 0.5851 0.039 Uiso 1 1 calc R
C160 C -0.1039(4) 0.5596(2) 0.60560(19) 0.0213(8) Uani 1 1 d .
C63 C -0.0101(4) 0.2395(2) 0.61958(19) 0.0271(9) Uani 1 1 d .
H63A H -0.0296 0.2795 0.5811 0.041 Uiso 1 1 calc R
H63B H 0.0287 0.2001 0.6049 0.041 Uiso 1 1 calc R
H63C H 0.0464 0.2588 0.6416 0.041 Uiso 1 1 calc R
C3 C 0.2832(3) 0.0504(2) 0.69220(19) 0.0197(8) Uani 1 1 d .
C140 C 0.0256(4) 0.5959(2) 0.85965(19) 0.0262(9) Uani 1 1 d .
C180 C -0.0387(3) 0.8576(2) 0.58896(18) 0.0173(7) Uani 1 1 d .
H18D H -0.0306 0.8028 0.6060 0.021 Uiso 1 1 calc R
C176 C -0.2776(3) 0.8449(2) 0.74645(18) 0.0151(7) Uani 1 1 d .
C130 C 0.2007(4) 0.6793(2) 0.72589(19) 0.0197(8) Uani 1 1 d .
C62 C -0.1888(4) 0.2729(2) 0.6909(2) 0.0315(10) Uani 1 1 d .
H62A H -0.2104 0.3116 0.6522 0.047 Uiso 1 1 calc R
H62B H -0.1291 0.2934 0.7104 0.047 Uiso 1 1 calc R
H62C H -0.2631 0.2545 0.7238 0.047 Uiso 1 1 calc R
C153 C -0.4033(4) 0.5412(2) 0.6818(2) 0.0286(9) Uani 1 1 d .
H15A H -0.4844 0.5169 0.7027 0.043 Uiso 1 1 calc R
H15B H -0.3733 0.5269 0.6426 0.043 Uiso 1 1 calc R
H15C H -0.4101 0.5950 0.6684 0.043 Uiso 1 1 calc R
C152 C -0.3592(4) 0.5441(3) 0.7921(2) 0.0332(10) Uani 1 1 d .
H15D H -0.4417 0.5220 0.8127 0.050 Uiso 1 1 calc R
H15E H -0.3627 0.5982 0.7764 0.050 Uiso 1 1 calc R
H15F H -0.3032 0.5292 0.8248 0.050 Uiso 1 1 calc R
C81 C 0.4201(4) 0.3065(3) 0.6684(2) 0.0318(10) Uani 1 1 d .
H81A H 0.4458 0.2672 0.7054 0.048 Uiso 1 1 calc R
H81B H 0.4647 0.3530 0.6622 0.048 Uiso 1 1 calc R
H81C H 0.4384 0.2933 0.6278 0.048 Uiso 1 1 calc R
C61 C -0.2234(4) 0.1820(2) 0.6302(2) 0.0283(9) Uani 1 1 d .
H61A H -0.2416 0.2245 0.5934 0.042 Uiso 1 1 calc R
H61B H -0.2999 0.1612 0.6604 0.042 Uiso 1 1 calc R
H61C H -0.1853 0.1442 0.6127 0.042 Uiso 1 1 calc R
C9 C 0.0190(4) 0.2558(2) 0.91877(19) 0.0248(9) Uani 1 1 d .
H9A H 0.0027 0.2102 0.9076 0.030 Uiso 1 1 calc R
C103 C 0.4484(4) 0.2314(2) 0.8909(2) 0.0225(8) Uani 1 1 d .
H10C H 0.4380 0.2719 0.8529 0.027 Uiso 1 1 calc R
C104 C 0.5230(4) 0.2410(2) 0.9353(2) 0.0251(9) Uani 1 1 d .
H10D H 0.5629 0.2878 0.9267 0.030 Uiso 1 1 calc R
C73 C 0.3125(3) 0.3848(2) 0.76453(19) 0.0193(8) Uani 1 1 d .
H73A H 0.3796 0.4111 0.7323 0.023 Uiso 1 1 calc R
C192 C -0.2677(4) 0.8104(3) 0.8711(2) 0.0312(10) Uani 1 1 d .
H19B H -0.1777 0.8153 0.8595 0.047 Uiso 1 1 calc R
H19C H -0.2908 0.7716 0.9141 0.047 Uiso 1 1 calc R
H19D H -0.2997 0.8576 0.8739 0.047 Uiso 1 1 calc R
C181 C -0.0657(4) 0.8772(3) 0.5168(2) 0.0285(9) Uani 1 1 d .
H18E H -0.1445 0.8534 0.5173 0.043 Uiso 1 1 calc R
H18F H 0.0003 0.8596 0.4902 0.043 Uiso 1 1 calc R
H18G H -0.0697 0.9310 0.4973 0.043 Uiso 1 1 calc R
C92 C -0.1047(4) 0.2938(3) 0.9237(3) 0.0421(12) Uani 1 1 d .
H92A H -0.1323 0.3092 0.8804 0.063 Uiso 1 1 calc R
H92B H -0.0941 0.3374 0.9371 0.063 Uiso 1 1 calc R
H92C H -0.1665 0.2591 0.9566 0.063 Uiso 1 1 calc R
C161 C -0.1279(4) 0.4812(3) 0.6003(2) 0.0350(11) Uani 1 1 d .
H16G H -0.1037 0.4828 0.5542 0.053 Uiso 1 1 calc R
H16H H -0.2157 0.4667 0.6146 0.053 Uiso 1 1 calc R
H16I H -0.0794 0.4450 0.6288 0.053 Uiso 1 1 calc R
C82 C 0.2331(5) 0.3777(3) 0.6267(2) 0.0413(12) Uani 1 1 d .
H82A H 0.1442 0.3823 0.6378 0.062 Uiso 1 1 calc R
H82B H 0.2504 0.3649 0.5859 0.062 Uiso 1 1 calc R
H82C H 0.2761 0.4249 0.6201 0.062 Uiso 1 1 calc R
C191 C -0.4662(4) 0.7811(3) 0.8337(2) 0.0364(11) Uani 1 1 d .
H19E H -0.4990 0.7678 0.7991 0.055 Uiso 1 1 calc R
H19F H -0.4995 0.8280 0.8361 0.055 Uiso 1 1 calc R
H19G H -0.4903 0.7422 0.8765 0.055 Uiso 1 1 calc R
C143 C -0.0341(5) 0.6600(3) 0.8822(2) 0.0370(11) Uani 1 1 d .
H14A H -0.0446 0.6458 0.9307 0.056 Uiso 1 1 calc R
H14B H -0.1145 0.6696 0.8678 0.056 Uiso 1 1 calc R
H14C H 0.0196 0.7049 0.8624 0.056 Uiso 1 1 calc R
C207 C -0.4437(4) 0.7528(2) 0.5343(2) 0.0233(8) Uani 1 1 d .
H20C H -0.4080 0.7096 0.5282 0.028 Uiso 1 1 calc R
C51 C -0.2329(4) 0.1555(3) 0.8554(2) 0.0315(10) Uani 1 1 d .
H51A H -0.3040 0.1405 0.8911 0.047 Uiso 1 1 calc R
H51B H -0.2421 0.2061 0.8268 0.047 Uiso 1 1 calc R
H51C H -0.1574 0.1534 0.8746 0.047 Uiso 1 1 calc R
C203 C -0.4692(4) 0.8425(2) 0.59339(19) 0.0208(8) Uani 1 1 d .
H20D H -0.4522 0.8600 0.6277 0.025 Uiso 1 1 calc R
C41 C 0.1130(4) -0.0338(2) 0.90658(19) 0.0248(9) Uani 1 1 d .
H41A H 0.1326 -0.0722 0.9460 0.037 Uiso 1 1 calc R
H41B H 0.0265 -0.0404 0.9028 0.037 Uiso 1 1 calc R
H41C H 0.1268 0.0151 0.9105 0.037 Uiso 1 1 calc R
C106 C 0.4806(4) 0.1123(3) 1.0044(2) 0.0286(10) Uani 1 1 d .
H10E H 0.4912 0.0722 1.0426 0.034 Uiso 1 1 calc R
C32 C 0.3302(4) -0.0233(3) 0.6823(2) 0.0302(10) Uani 1 1 d .
H32A H 0.3949 -0.0119 0.6433 0.045 Uiso 1 1 calc R
H32B H 0.2617 -0.0510 0.6757 0.045 Uiso 1 1 calc R
H32C H 0.3636 -0.0531 0.7217 0.045 Uiso 1 1 calc R
C31 C 0.2302(4) 0.0961(3) 0.62914(19) 0.0274(9) Uani 1 1 d .
H31A H 0.2933 0.1038 0.5899 0.041 Uiso 1 1 calc R
H31B H 0.2055 0.1441 0.6329 0.041 Uiso 1 1 calc R
H31C H 0.1584 0.0690 0.6249 0.041 Uiso 1 1 calc R
C204 C -0.5495(4) 0.8816(2) 0.5501(2) 0.0242(8) Uani 1 1 d .
H20E H -0.5849 0.9252 0.5554 0.029 Uiso 1 1 calc R
C142 C 0.1468(5) 0.5749(3) 0.8897(2) 0.0373(11) Uani 1 1 d .
H14D H 0.1283 0.5618 0.9380 0.056 Uiso 1 1 calc R
H14E H 0.2064 0.6171 0.8717 0.056 Uiso 1 1 calc R
H14F H 0.1815 0.5325 0.8781 0.056 Uiso 1 1 calc R
C151 C -0.3108(4) 0.4301(2) 0.7575(3) 0.0378(12) Uani 1 1 d .
H15G H -0.3949 0.4097 0.7761 0.057 Uiso 1 1 calc R
H15H H -0.2583 0.4138 0.7919 0.057 Uiso 1 1 calc R
H15I H -0.2788 0.4126 0.7204 0.057 Uiso 1 1 calc R
C141 C -0.0667(5) 0.5269(3) 0.8896(2) 0.0392(12) Uani 1 1 d .
H14G H -0.0792 0.5120 0.9382 0.059 Uiso 1 1 calc R
H14H H -0.0329 0.4859 0.8754 0.059 Uiso 1 1 calc R
H14I H -0.1457 0.5396 0.8741 0.059 Uiso 1 1 calc R
C131 C 0.3184(4) 0.6334(2) 0.7405(2) 0.0280(9) Uani 1 1 d .
H13G H 0.3924 0.6656 0.7196 0.042 Uiso 1 1 calc R
H13H H 0.3189 0.5925 0.7224 0.042 Uiso 1 1 calc R
H13I H 0.3172 0.6134 0.7885 0.042 Uiso 1 1 calc R
C91 C 0.0688(5) 0.2294(3) 0.9864(2) 0.0373(12) Uani 1 1 d .
H91A H 0.1474 0.2058 0.9808 0.056 Uiso 1 1 calc R
H91B H 0.0091 0.1939 1.0199 0.056 Uiso 1 1 calc R
H91C H 0.0812 0.2722 1.0007 0.056 Uiso 1 1 calc R
O1S O -0.5000 0.5000 1.0000 0.0671(17) Uiso 1 2 d S
O2S O 0.5000 0.5000 0.5000 0.086(2) Uiso 1 2 d S
C3S C -0.6289(8) 0.3980(5) 1.0017(4) 0.085(2) Uiso 1 1 d .
C7S C 0.5367(9) 0.4396(6) 0.4825(5) 0.035(2) Uiso 0.50 1 d P
C5S C 0.3590(9) 0.5965(6) 0.5073(5) 0.110(3) Uiso 1 1 d .
C6S C 0.4025(11) 0.5368(7) 0.4920(6) 0.051(3) Uiso 0.50 1 d P
C2S C -0.6004(17) 0.4743(11) 0.9859(9) 0.096(5) Uiso 0.50 1 d P
C1S C -0.4770(19) 0.5810(12) 0.9858(10) 0.110(6) Uiso 0.50 1 d P
H1 H -0.011(3) 0.239(2) 0.8062(18) 0.005(9) Uiso 1 1 d .
H2 H -0.105(4) 0.751(2) 0.770(2) 0.017(11) Uiso 1 1 d .

loop_
_atom_site_aniso_label
_atom_site_aniso_U_11
_atom_site_aniso_U_22
_atom_site_aniso_U_33
_atom_site_aniso_U_23
_atom_site_aniso_U_13
_atom_site_aniso_U_12
Ni1 0.0114(2) 0.0106(2) 0.0127(2) -0.00527(17) -0.00301(17) -0.00179(16)
Ni2 0.0149(2) 0.0084(2) 0.0132(2) -0.00374(17) -0.00254(17) 0.00210(16)
P3 0.0194(5) 0.0139(4) 0.0146(4) -0.0046(4) -0.0044(4) 0.0055(4)
P4 0.0157(5) 0.0094(4) 0.0210(5) -0.0059(4) -0.0001(4) -0.0004(3)
P2 0.0109(4) 0.0129(4) 0.0198(5) -0.0089(4) -0.0039(3) -0.0003(3)
P1 0.0118(4) 0.0133(4) 0.0170(4) -0.0076(4) -0.0051(3) 0.0010(3)
C110 0.021(2) 0.0119(17) 0.0210(19) -0.0024(14) -0.0023(15) 0.0058(14)
C43 0.024(2) 0.0167(19) 0.038(2) -0.0104(17) -0.0212(18) 0.0057(15)
C20 0.0225(19) 0.0089(16) 0.0187(18) -0.0038(14) -0.0044(15) -0.0001(14)
C2 0.0103(17) 0.0198(18) 0.0168(17) -0.0080(14) -0.0037(13) -0.0028(13)
N1 0.0140(15) 0.0146(15) 0.0179(15) -0.0080(12) -0.0035(12) 0.0007(12)
N2 0.0169(16) 0.0118(14) 0.0155(15) -0.0059(12) -0.0048(12) 0.0032(11)
C205 0.0159(19) 0.026(2) 0.0186(18) -0.0008(16) -0.0066(15) -0.0010(15)
C120 0.023(2) 0.0085(16) 0.028(2) -0.0040(15) -0.0007(16) 0.0027(14)
C71 0.0180(18) 0.0052(15) 0.0172(17) -0.0020(13) -0.0073(14) 0.0014(12)
C175 0.0170(18) 0.0150(17) 0.0256(19) -0.0128(15) -0.0035(15) 0.0007(14)
C1 0.0143(17) 0.0129(17) 0.0244(19) -0.0082(14) -0.0066(15) 0.0009(13)
C206 0.024(2) 0.034(2) 0.0203(19) -0.0135(17) -0.0083(16) 0.0000(17)
C172 0.0183(18) 0.0120(16) 0.0190(17) -0.0086(14) -0.0043(14) -0.0018(13)
C6 0.021(2) 0.0188(19) 0.030(2) -0.0102(16) -0.0159(17) 0.0043(15)
C5 0.0124(18) 0.027(2) 0.031(2) -0.0187(18) 0.0029(16) -0.0037(15)
C33 0.0145(19) 0.033(2) 0.024(2) -0.0135(17) -0.0004(15) -0.0042(16)
C107 0.025(2) 0.026(2) 0.0168(18) -0.0066(16) -0.0039(16) -0.0076(16)
C8 0.023(2) 0.0183(19) 0.0225(19) -0.0070(15) -0.0028(16) -0.0035(15)
C4 0.024(2) 0.0125(17) 0.027(2) -0.0073(15) -0.0136(16) 0.0015(14)
C174 0.0208(19) 0.0103(16) 0.0258(19) -0.0093(15) -0.0106(15) 0.0038(13)
C173 0.0211(19) 0.0140(17) 0.0199(18) -0.0064(14) -0.0086(15) -0.0013(14)
C72 0.0191(19) 0.0110(16) 0.0193(18) -0.0027(14) -0.0072(15) 0.0007(13)
C171 0.0179(18) 0.0104(16) 0.0182(17) -0.0084(13) -0.0074(14) -0.0008(13)
C105 0.0176(19) 0.045(3) 0.022(2) -0.0197(19) -0.0076(16) 0.0005(18)
C201 0.0170(18) 0.0126(17) 0.0251(19) -0.0077(15) -0.0051(15) -0.0036(14)
C102 0.0176(18) 0.0179(18) 0.0173(17) -0.0112(15) -0.0047(14) 0.0028(14)
C150 0.018(2) 0.0123(18) 0.044(3) -0.0051(17) 0.0033(18) -0.0033(15)
C76 0.0205(19) 0.0113(17) 0.0187(18) -0.0049(14) -0.0048(15) -0.0027(14)
C182 0.020(2) 0.022(2) 0.034(2) -0.0124(18) -0.0014(17) 0.0000(16)
C74 0.022(2) 0.0116(17) 0.033(2) -0.0065(16) -0.0144(17) -0.0043(14)
C42 0.036(2) 0.0132(19) 0.039(2) -0.0072(17) -0.014(2) -0.0010(16)
C53 0.025(2) 0.031(2) 0.032(2) -0.0073(19) 0.0097(18) -0.0078(18)
C52 0.014(2) 0.034(2) 0.052(3) -0.027(2) 0.0012(19) -0.0042(17)
C133 0.0186(19) 0.0183(19) 0.028(2) -0.0090(16) -0.0007(16) -0.0021(15)
C101 0.0167(18) 0.0142(17) 0.0181(18) -0.0058(14) -0.0024(14) 0.0009(14)
C163 0.032(2) 0.029(2) 0.024(2) -0.0122(18) -0.0036(18) 0.0028(18)
C75 0.028(2) 0.0170(18) 0.0211(19) -0.0083(15) -0.0116(16) 0.0037(15)
C202 0.0156(18) 0.0143(17) 0.0185(18) -0.0024(14) -0.0040(14) -0.0034(14)
C132 0.025(2) 0.020(2) 0.038(2) -0.0148(18) -0.0139(18) 0.0039(16)
C19 0.022(2) 0.0148(18) 0.0224(19) -0.0082(15) 0.0013(15) 0.0020(14)
C10 0.0172(18) 0.0124(16) 0.0155(17) -0.0056(13) -0.0022(14) 0.0007(13)
C162 0.023(2) 0.035(2) 0.024(2) -0.0159(18) -0.0011(17) -0.0001(17)
C160 0.026(2) 0.0196(19) 0.0231(19) -0.0138(16) -0.0050(16) 0.0056(16)
C63 0.035(2) 0.021(2) 0.022(2) 0.0018(16) -0.0137(18) -0.0051(17)
C3 0.0142(18) 0.030(2) 0.0201(19) -0.0160(16) 0.0004(15) 0.0018(15)
C140 0.035(2) 0.027(2) 0.0172(19) -0.0066(16) -0.0054(17) 0.0116(18)
C180 0.0218(19) 0.0129(17) 0.0175(18) -0.0053(14) -0.0032(15) 0.0009(14)
C176 0.0171(18) 0.0127(17) 0.0183(17) -0.0079(14) -0.0050(14) -0.0023(13)
C130 0.0182(19) 0.0168(18) 0.027(2) -0.0109(16) -0.0056(16) 0.0025(14)
C62 0.034(2) 0.019(2) 0.048(3) -0.015(2) -0.021(2) 0.0056(17)
C153 0.021(2) 0.0148(19) 0.049(3) -0.0100(18) -0.0035(19) -0.0018(15)
C152 0.020(2) 0.030(2) 0.040(3) -0.005(2) 0.0094(19) -0.0057(18)
C81 0.024(2) 0.038(3) 0.037(2) -0.022(2) 0.0086(19) -0.0117(19)
C61 0.029(2) 0.023(2) 0.041(2) -0.0127(19) -0.0232(19) 0.0019(17)
C9 0.031(2) 0.025(2) 0.0204(19) -0.0116(17) 0.0002(17) -0.0102(17)
C103 0.026(2) 0.0163(19) 0.029(2) -0.0096(16) -0.0121(17) 0.0079(15)
C104 0.020(2) 0.025(2) 0.039(2) -0.0185(18) -0.0133(18) 0.0045(16)
C73 0.0147(18) 0.0139(17) 0.028(2) -0.0033(15) -0.0061(15) -0.0001(14)
C192 0.044(3) 0.031(2) 0.020(2) -0.0083(18) -0.0053(19) -0.001(2)
C181 0.033(2) 0.032(2) 0.020(2) -0.0094(18) -0.0026(18) 0.0013(19)
C92 0.027(3) 0.030(3) 0.058(3) -0.006(2) 0.008(2) -0.004(2)
C161 0.033(2) 0.033(2) 0.053(3) -0.031(2) -0.006(2) 0.0016(19)
C82 0.065(4) 0.035(3) 0.024(2) -0.005(2) -0.021(2) 0.003(2)
C191 0.026(2) 0.032(2) 0.041(3) -0.003(2) 0.003(2) -0.0014(19)
C143 0.058(3) 0.039(3) 0.016(2) -0.0097(19) -0.010(2) 0.022(2)
C207 0.026(2) 0.023(2) 0.030(2) -0.0158(17) -0.0122(17) 0.0068(16)
C51 0.019(2) 0.043(3) 0.040(3) -0.029(2) 0.0062(18) -0.0076(19)
C203 0.023(2) 0.0188(19) 0.0242(19) -0.0091(16) -0.0115(16) 0.0003(15)
C41 0.034(2) 0.019(2) 0.0184(19) -0.0006(15) -0.0068(17) -0.0035(16)
C106 0.024(2) 0.043(3) 0.0167(19) -0.0050(18) -0.0077(16) -0.0064(19)
C32 0.020(2) 0.041(3) 0.041(3) -0.030(2) -0.0039(18) 0.0054(18)
C31 0.018(2) 0.046(3) 0.020(2) -0.0132(19) -0.0033(16) 0.0018(18)
C204 0.023(2) 0.021(2) 0.031(2) -0.0100(17) -0.0094(17) 0.0060(16)
C142 0.050(3) 0.044(3) 0.024(2) -0.013(2) -0.019(2) 0.020(2)
C151 0.026(2) 0.015(2) 0.064(3) -0.004(2) 0.001(2) -0.0051(17)
C141 0.051(3) 0.040(3) 0.016(2) 0.0016(19) 0.001(2) 0.009(2)
C131 0.021(2) 0.027(2) 0.041(3) -0.0155(19) -0.0103(18) 0.0084(17)
C91 0.053(3) 0.034(3) 0.022(2) -0.0069(19) 0.000(2) -0.017(2)

loop_
_atom_type_symbol
_atom_type_description
_atom_type_scat_dispersion_real
_atom_type_scat_dispersion_imag
_atom_type_scat_source
C C 0.0033 0.0016 'International Tables Vol C Tables 4.2.6.8 and 6.1.1.4'
H H 0.0000 0.0000 'International Tables Vol C Tables 4.2.6.8 and 6.1.1.4'
N N 0.0061 0.0033 'International Tables Vol C Tables 4.2.6.8 and 6.1.1.4'
P P 0.1023 0.0942 'International Tables Vol C Tables 4.2.6.8 and 6.1.1.4'
Ni Ni 0.3393 1.1124 'International Tables Vol C Tables 4.2.6.8 and 6.1.1.4'
O O 0.0106 0.0060 'International Tables Vol C Tables 4.2.6.8 and 6.1.1.4'

loop_
_geom_angle_atom_site_label_1
_geom_angle_atom_site_label_2
_geom_angle_atom_site_label_3
_geom_angle
_geom_angle_site_symmetry_1
_geom_angle_site_symmetry_3
C10 Ni1 N1 89.39(14) . .
C10 Ni1 P1 89.07(11) . .
N1 Ni1 P1 173.44(10) . .
C10 Ni1 P2 169.86(11) . .
N1 Ni1 P2 93.16(9) . .
P1 Ni1 P2 89.46(4) . .
C20 Ni2 N2 90.17(14) . .
C20 Ni2 P4 87.45(11) . .
N2 Ni2 P4 176.76(10) . .
C20 Ni2 P3 176.08(11) . .
N2 Ni2 P3 92.62(10) . .
P4 Ni2 P3 89.86(4) . .
C110 P3 C140 103.92(18) . .
C110 P3 C130 103.05(17) . .
C140 P3 C130 109.23(18) . .
C110 P3 Ni2 105.73(13) . .
C140 P3 Ni2 118.77(14) . .
C130 P3 Ni2 114.29(13) . .
C120 P4 C160 103.26(18) . .
C120 P4 C150 103.24(18) . .
C160 P4 C150 109.56(19) . .
C120 P4 Ni2 107.28(12) . .
C160 P4 Ni2 117.71(13) . .
C150 P4 Ni2 114.13(13) . .
C2 P2 C6 102.50(17) . .
C2 P2 C5 105.19(16) . .
C6 P2 C5 109.42(19) . .
C2 P2 Ni1 107.03(12) . .
C6 P2 Ni1 117.99(12) . .
C5 P2 Ni1 113.32(13) . .
C1 P1 C3 104.40(16) . .
C1 P1 C4 102.40(16) . .
C3 P1 C4 109.39(18) . .
C1 P1 Ni1 108.11(12) . .
C3 P1 Ni1 112.12(13) . .
C4 P1 Ni1 118.96(12) . .
C120 C110 P3 111.6(3) . .
C120 C110 H11A 109.3 . .
P3 C110 H11A 109.3 . .
C120 C110 H11B 109.3 . .
P3 C110 H11B 109.3 . .
H11A C110 H11B 108.0 . .
C4 C43 H43A 109.5 . .
C4 C43 H43B 109.5 . .
H43A C43 H43B 109.5 . .
C4 C43 H43C 109.5 . .
H43A C43 H43C 109.5 . .
H43B C43 H43C 109.5 . .
C201 C20 Ni2 173.8(3) . .
C1 C2 P2 112.0(2) . .
C1 C2 H2A 109.2 . .
P2 C2 H2A 109.2 . .
C1 C2 H2B 109.2 . .
P2 C2 H2B 109.2 . .
H2A C2 H2B 107.9 . .
C71 N1 Ni1 125.2(2) . .
C71 N1 H1 109(2) . .
Ni1 N1 H1 102(2) . .
C171 N2 Ni2 125.5(2) . .
C171 N2 H2 111(3) . .
Ni2 N2 H2 102(3) . .
C206 C205 C204 119.1(4) . .
C206 C205 H20A 120.5 . .
C204 C205 H20A 120.5 . .
C110 C120 P4 112.4(2) . .
C110 C120 H12A 109.1 . .
P4 C120 H12A 109.1 . .
C110 C120 H12B 109.1 . .
P4 C120 H12B 109.1 . .
H12A C120 H12B 107.9 . .
C76 C71 N1 123.2(3) . .
C76 C71 C72 117.4(3) . .
N1 C71 C72 119.4(3) . .
C174 C175 C176 121.6(3) . .
C174 C175 H17A 119.2 . .
C176 C175 H17A 119.2 . .
C2 C1 P1 112.8(2) . .
C2 C1 H1B 109.0 . .
P1 C1 H1B 109.0 . .
C2 C1 H1C 109.0 . .
P1 C1 H1C 109.0 . .
H1B C1 H1C 107.8 . .
C205 C206 C207 120.8(4) . .
C205 C206 H20B 119.6 . .
C207 C206 H20B 119.6 . .
C173 C172 C171 120.5(3) . .
C173 C172 C180 120.5(3) . .
C171 C172 C180 119.0(3) . .
C62 C6 C63 107.2(3) . .
C62 C6 C61 108.4(3) . .
C63 C6 C61 107.8(3) . .
C62 C6 P2 111.5(3) . .
C63 C6 P2 107.3(3) . .
C61 C6 P2 114.3(3) . .
C53 C5 C51 107.1(4) . .
C53 C5 C52 107.5(3) . .
C51 C5 C52 109.9(3) . .
C53 C5 P2 107.4(3) . .
C51 C5 P2 110.5(3) . .
C52 C5 P2 114.0(3) . .
C3 C33 H33A 109.5 . .
C3 C33 H33B 109.5 . .
H33A C33 H33B 109.5 . .
C3 C33 H33C 109.5 . .
H33A C33 H33C 109.5 . .
H33B C33 H33C 109.5 . .
C106 C107 C102 120.6(4) . .
C106 C107 H10A 119.7 . .
C102 C107 H10A 119.7 . .
C82 C8 C72 110.4(3) . .
C82 C8 C81 111.3(4) . .
C72 C8 C81 111.8(3) . .
C82 C8 H8A 107.7 . .
C72 C8 H8A 107.7 . .
C81 C8 H8A 107.7 . .
C41 C4 C42 108.2(3) . .
C41 C4 C43 108.0(3) . .
C42 C4 C43 108.1(3) . .
C41 C4 P1 107.6(3) . .
C42 C4 P1 112.6(3) . .
C43 C4 P1 112.2(3) . .
C175 C174 C173 118.8(3) . .
C175 C174 H17B 120.6 . .
C173 C174 H17B 120.6 . .
C172 C173 C174 121.2(3) . .
C172 C173 H17C 119.4 . .
C174 C173 H17C 119.4 . .
C73 C72 C71 119.9(3) . .
C73 C72 C8 119.9(3) . .
C71 C72 C8 120.2(3) . .
N2 C171 C172 119.4(3) . .
N2 C171 C176 123.1(3) . .
C172 C171 C176 117.5(3) . .
C106 C105 C104 119.4(4) . .
C106 C105 H10B 120.3 . .
C104 C105 H10B 120.3 . .
C20 C201 C202 176.0(4) . .
C107 C102 C103 118.3(3) . .
C107 C102 C101 121.1(3) . .
C103 C102 C101 120.6(3) . .
C153 C150 C152 107.7(4) . .
C153 C150 C151 108.4(3) . .
C152 C150 C151 109.0(4) . .
C153 C150 P4 111.9(3) . .
C152 C150 P4 106.9(3) . .
C151 C150 P4 112.7(3) . .
C75 C76 C71 120.3(3) . .
C75 C76 C9 119.0(3) . .
C71 C76 C9 120.5(3) . .
C180 C182 H18A 109.5 . .
C180 C182 H18B 109.5 . .
H18A C182 H18B 109.5 . .
C180 C182 H18C 109.5 . .
H18A C182 H18C 109.5 . .
H18B C182 H18C 109.5 . .
C75 C74 C73 118.4(3) . .
C75 C74 H74A 120.8 . .
C73 C74 H74A 120.8 . .
C4 C42 H42A 109.5 . .
C4 C42 H42B 109.5 . .
H42A C42 H42B 109.5 . .
C4 C42 H42C 109.5 . .
H42A C42 H42C 109.5 . .
H42B C42 H42C 109.5 . .
C5 C53 H53A 109.5 . .
C5 C53 H53B 109.5 . .
H53A C53 H53B 109.5 . .
C5 C53 H53C 109.5 . .
H53A C53 H53C 109.5 . .
H53B C53 H53C 109.5 . .
C5 C52 H52A 109.5 . .
C5 C52 H52B 109.5 . .
H52A C52 H52B 109.5 . .
C5 C52 H52C 109.5 . .
H52A C52 H52C 109.5 . .
H52B C52 H52C 109.5 . .
C130 C133 H13A 109.5 . .
C130 C133 H13B 109.5 . .
H13A C133 H13B 109.5 . .
C130 C133 H13C 109.5 . .
H13A C133 H13C 109.5 . .
H13B C133 H13C 109.5 . .
C10 C101 C102 175.8(4) . .
C160 C163 H16A 109.5 . .
C160 C163 H16B 109.5 . .
H16A C163 H16B 109.5 . .
C160 C163 H16C 109.5 . .
H16A C163 H16C 109.5 . .
H16B C163 H16C 109.5 . .
C74 C75 C76 121.4(3) . .
C74 C75 H75A 119.3 . .
C76 C75 H75A 119.3 . .
C203 C202 C207 117.2(4) . .
C203 C202 C201 121.9(3) . .
C207 C202 C201 120.9(3) . .
C130 C132 H13D 109.5 . .
C130 C132 H13E 109.5 . .
H13D C132 H13E 109.5 . .
C130 C132 H13F 109.5 . .
H13D C132 H13F 109.5 . .
H13E C132 H13F 109.5 . .
C176 C19 C191 112.7(3) . .
C176 C19 C192 111.4(3) . .
C191 C19 C192 110.9(3) . .
C176 C19 H19A 107.2 . .
C191 C19 H19A 107.2 . .
C192 C19 H19A 107.2 . .
C101 C10 Ni1 169.2(3) . .
C160 C162 H16D 109.5 . .
C160 C162 H16E 109.5 . .
H16D C162 H16E 109.5 . .
C160 C162 H16F 109.5 . .
H16D C162 H16F 109.5 . .
H16E C162 H16F 109.5 . .
C163 C160 C162 106.2(3) . .
C163 C160 C161 109.2(3) . .
C162 C160 C161 107.7(3) . .
C163 C160 P4 112.8(3) . .
C162 C160 P4 107.3(3) . .
C161 C160 P4 113.1(3) . .
C6 C63 H63A 109.5 . .
C6 C63 H63B 109.5 . .
H63A C63 H63B 109.5 . .
C6 C63 H63C 109.5 . .
H63A C63 H63C 109.5 . .
H63B C63 H63C 109.5 . .
C31 C3 C32 108.1(3) . .
C31 C3 C33 107.3(3) . .
C32 C3 C33 109.3(3) . .
C31 C3 P1 107.3(3) . .
C32 C3 P1 114.5(3) . .
C33 C3 P1 110.1(2) . .
C143 C140 C142 109.2(4) . .
C143 C140 C141 107.4(4) . .
C142 C140 C141 107.7(4) . .
C143 C140 P3 110.1(3) . .
C142 C140 P3 114.5(3) . .
C141 C140 P3 107.7(3) . .
C172 C180 C181 113.4(3) . .
C172 C180 C182 110.3(3) . .
C181 C180 C182 111.8(3) . .
C172 C180 H18D 107.0 . .
C181 C180 H18D 107.0 . .
C182 C180 H18D 107.0 . .
C175 C176 C171 119.9(3) . .
C175 C176 C19 120.1(3) . .
C171 C176 C19 120.0(3) . .
C133 C130 C132 109.0(3) . .
C133 C130 C131 107.3(3) . .
C132 C130 C131 109.5(3) . .
C133 C130 P3 106.2(2) . .
C132 C130 P3 110.4(3) . .
C131 C130 P3 114.2(3) . .
C6 C62 H62A 109.5 . .
C6 C62 H62B 109.5 . .
H62A C62 H62B 109.5 . .
C6 C62 H62C 109.5 . .
H62A C62 H62C 109.5 . .
H62B C62 H62C 109.5 . .
C150 C153 H15A 109.5 . .
C150 C153 H15B 109.5 . .
H15A C153 H15B 109.5 . .
C150 C153 H15C 109.5 . .
H15A C153 H15C 109.5 . .
H15B C153 H15C 109.5 . .
C150 C152 H15D 109.5 . .
C150 C152 H15E 109.5 . .
H15D C152 H15E 109.5 . .
C150 C152 H15F 109.5 . .
H15D C152 H15F 109.5 . .
H15E C152 H15F 109.5 . .
C8 C81 H81A 109.5 . .
C8 C81 H81B 109.5 . .
H81A C81 H81B 109.5 . .
C8 C81 H81C 109.5 . .
H81A C81 H81C 109.5 . .
H81B C81 H81C 109.5 . .
C6 C61 H61A 109.5 . .
C6 C61 H61B 109.5 . .
H61A C61 H61B 109.5 . .
C6 C61 H61C 109.5 . .
H61A C61 H61C 109.5 . .
H61B C61 H61C 109.5 . .
C92 C9 C76 111.6(4) . .
C92 C9 C91 112.4(4) . .
C76 C9 C91 112.3(3) . .
C92 C9 H9A 106.7 . .
C76 C9 H9A 106.7 . .
C91 C9 H9A 106.7 . .
C104 C103 C102 120.7(4) . .
C104 C103 H10C 119.7 . .
C102 C103 H10C 119.7 . .
C103 C104 C105 120.5(4) . .
C103 C104 H10D 119.7 . .
C105 C104 H10D 119.7 . .
C74 C73 C72 122.2(3) . .
C74 C73 H73A 118.9 . .
C72 C73 H73A 118.9 . .
C19 C192 H19B 109.5 . .
C19 C192 H19C 109.5 . .
H19B C192 H19C 109.5 . .
C19 C192 H19D 109.5 . .
H19B C192 H19D 109.5 . .
H19C C192 H19D 109.5 . .
C180 C181 H18E 109.5 . .
C180 C181 H18F 109.5 . .
H18E C181 H18F 109.5 . .
C180 C181 H18G 109.5 . .
H18E C181 H18G 109.5 . .
H18F C181 H18G 109.5 . .
C9 C92 H92A 109.5 . .
C9 C92 H92B 109.5 . .
H92A C92 H92B 109.5 . .
C9 C92 H92C 109.5 . .
H92A C92 H92C 109.5 . .
H92B C92 H92C 109.5 . .
C160 C161 H16G 109.5 . .
C160 C161 H16H 109.5 . .
H16G C161 H16H 109.5 . .
C160 C161 H16I 109.5 . .
H16G C161 H16I 109.5 . .
H16H C161 H16I 109.5 . .
C8 C82 H82A 109.5 . .
C8 C82 H82B 109.5 . .
H82A C82 H82B 109.5 . .
C8 C82 H82C 109.5 . .
H82A C82 H82C 109.5 . .
H82B C82 H82C 109.5 . .
C19 C191 H19E 109.5 . .
C19 C191 H19F 109.5 . .
H19E C191 H19F 109.5 . .
C19 C191 H19G 109.5 . .
H19E C191 H19G 109.5 . .
H19F C191 H19G 109.5 . .
C140 C143 H14A 109.5 . .
C140 C143 H14B 109.5 . .
H14A C143 H14B 109.5 . .
C140 C143 H14C 109.5 . .
H14A C143 H14C 109.5 . .
H14B C143 H14C 109.5 . .
C206 C207 C202 121.3(4) . .
C206 C207 H20C 119.3 . .
C202 C207 H20C 119.3 . .
C5 C51 H51A 109.5 . .
C5 C51 H51B 109.5 . .
H51A C51 H51B 109.5 . .
C5 C51 H51C 109.5 . .
H51A C51 H51C 109.5 . .
H51B C51 H51C 109.5 . .
C204 C203 C202 121.2(3) . .
C204 C203 H20D 119.4 . .
C202 C203 H20D 119.4 . .
C4 C41 H41A 109.5 . .
C4 C41 H41B 109.5 . .
H41A C41 H41B 109.5 . .
C4 C41 H41C 109.5 . .
H41A C41 H41C 109.5 . .
H41B C41 H41C 109.5 . .
C105 C106 C107 120.5(4) . .
C105 C106 H10E 119.8 . .
C107 C106 H10E 119.8 . .
C3 C32 H32A 109.5 . .
C3 C32 H32B 109.5 . .
H32A C32 H32B 109.5 . .
C3 C32 H32C 109.5 . .
H32A C32 H32C 109.5 . .
H32B C32 H32C 109.5 . .
C3 C31 H31A 109.5 . .
C3 C31 H31B 109.5 . .
H31A C31 H31B 109.5 . .
C3 C31 H31C 109.5 . .
H31A C31 H31C 109.5 . .
H31B C31 H31C 109.5 . .
C203 C204 C205 120.5(4) . .
C203 C204 H20E 119.8 . .
C205 C204 H20E 119.8 . .
C140 C142 H14D 109.5 . .
C140 C142 H14E 109.5 . .
H14D C142 H14E 109.5 . .
C140 C142 H14F 109.5 . .
H14D C142 H14F 109.5 . .
H14E C142 H14F 109.5 . .
C150 C151 H15G 109.5 . .
C150 C151 H15H 109.5 . .
H15G C151 H15H 109.5 . .
C150 C151 H15I 109.5 . .
H15G C151 H15I 109.5 . .
H15H C151 H15I 109.5 . .
C140 C141 H14G 109.5 . .
C140 C141 H14H 109.5 . .
H14G C141 H14H 109.5 . .
C140 C141 H14I 109.5 . .
H14G C141 H14I 109.5 . .
H14H C141 H14I 109.5 . .
C130 C131 H13G 109.5 . .
C130 C131 H13H 109.5 . .
H13G C131 H13H 109.5 . .
C130 C131 H13I 109.5 . .
H13G C131 H13I 109.5 . .
H13H C131 H13I 109.5 . .
C9 C91 H91A 109.5 . .
C9 C91 H91B 109.5 . .
H91A C91 H91B 109.5 . .
C9 C91 H91C 109.5 . .
H91A C91 H91C 109.5 . .
H91B C91 H91C 109.5 . .
C2S O1S C2S 180.0(16) . 2_467
C2S O1S C1S 58.8(11) . 2_467
C2S O1S C1S 121.2(11) 2_467 2_467
C2S O1S C1S 121.2(11) . .
C2S O1S C1S 58.8(11) 2_467 .
C1S O1S C1S 180.0(16) 2_467 .
C6S O2S C6S 180.0(11) 2_666 .
C6S O2S C7S 49.5(6) 2_666 .
C6S O2S C7S 130.5(6) . .
C6S O2S C7S 130.5(6) 2_666 2_666
C6S O2S C7S 49.5(6) . 2_666
C7S O2S C7S 180.0(7) . 2_666
C1S C3S C2S 61.0(11) 2_467 .
C6S C7S C5S 65.9(9) 2_666 2_666
C6S C7S O2S 61.3(8) 2_666 .
C5S C7S O2S 127.2(9) 2_666 .
C7S C5S C6S 48.7(7) 2_666 .
C7S C6S O2S 69.2(9) 2_666 .
C7S C6S C5S 65.4(9) 2_666 .
O2S C6S C5S 134.6(11) . .
O1S C2S C1S 66.5(13) . 2_467
O1S C2S C3S 123.0(16) . .
C1S C2S C3S 56.5(12) 2_467 .
C3S C1S C2S 62.5(13) 2_467 2_467
C3S C1S O1S 117.0(17) 2_467 .
C2S C1S O1S 54.7(11) 2_467 .

loop_
_geom_bond_atom_site_label_1
_geom_bond_atom_site_label_2
_geom_bond_distance
_geom_bond_site_symmetry_2
Ni1 C10 1.858(4) .
Ni1 N1 1.933(3) .
Ni1 P1 2.1971(10) .
Ni1 P2 2.2565(10) .
Ni2 C20 1.864(4) .
Ni2 N2 1.930(3) .
Ni2 P4 2.1937(10) .
Ni2 P3 2.2638(11) .
P3 C110 1.845(4) .
P3 C140 1.894(4) .
P3 C130 1.895(4) .
P4 C120 1.851(4) .
P4 C160 1.885(4) .
P4 C150 1.905(4) .
P2 C2 1.838(4) .
P2 C6 1.881(4) .
P2 C5 1.887(4) .
P1 C1 1.853(3) .
P1 C3 1.883(4) .
P1 C4 1.901(4) .
C110 C120 1.529(5) .
C110 H11A 0.9700 .
C110 H11B 0.9700 .
C43 C4 1.537(5) .
C43 H43A 0.9600 .
C43 H43B 0.9600 .
C43 H43C 0.9600 .
C20 C201 1.209(5) .
C2 C1 1.541(5) .
C2 H2A 0.9700 .
C2 H2B 0.9700 .
N1 C71 1.403(4) .
N1 H1 0.84(4) .
N2 C171 1.387(5) .
N2 H2 0.86(4) .
C205 C206 1.366(6) .
C205 C204 1.396(5) .
C205 H20A 0.9300 .
C120 H12A 0.9700 .
C120 H12B 0.9700 .
C71 C76 1.406(5) .
C71 C72 1.423(5) .
C175 C174 1.382(5) .
C175 C176 1.387(5) .
C175 H17A 0.9300 .
C1 H1B 0.9700 .
C1 H1C 0.9700 .
C206 C207 1.387(6) .
C206 H20B 0.9300 .
C172 C173 1.388(5) .
C172 C171 1.414(5) .
C172 C180 1.519(5) .
C6 C62 1.528(5) .
C6 C63 1.529(5) .
C6 C61 1.558(5) .
C5 C53 1.526(6) .
C5 C51 1.528(5) .
C5 C52 1.537(5) .
C33 C3 1.538(5) .
C33 H33A 0.9600 .
C33 H33B 0.9600 .
C33 H33C 0.9600 .
C107 C106 1.388(5) .
C107 C102 1.394(5) .
C107 H10A 0.9300 .
C8 C82 1.518(6) .
C8 C72 1.520(5) .
C8 C81 1.535(6) .
C8 H8A 0.9800 .
C4 C41 1.536(5) .
C4 C42 1.535(5) .
C174 C173 1.390(5) .
C174 H17B 0.9300 .
C173 H17C 0.9300 .
C72 C73 1.381(5) .
C171 C176 1.427(5) .
C105 C106 1.378(6) .
C105 C104 1.382(6) .
C105 H10B 0.9300 .
C201 C202 1.437(5) .
C102 C103 1.397(5) .
C102 C101 1.441(5) .
C150 C153 1.529(6) .
C150 C152 1.532(6) .
C150 C151 1.537(5) .
C76 C75 1.399(5) .
C76 C9 1.524(5) .
C182 C180 1.535(5) .
C182 H18A 0.9600 .
C182 H18B 0.9600 .
C182 H18C 0.9600 .
C74 C75 1.377(5) .
C74 C73 1.378(5) .
C74 H74A 0.9300 .
C42 H42A 0.9600 .
C42 H42B 0.9600 .
C42 H42C 0.9600 .
C53 H53A 0.9600 .
C53 H53B 0.9600 .
C53 H53C 0.9600 .
C52 H52A 0.9600 .
C52 H52B 0.9600 .
C52 H52C 0.9600 .
C133 C130 1.523(5) .
C133 H13A 0.9600 .
C133 H13B 0.9600 .
C133 H13C 0.9600 .
C101 C10 1.211(5) .
C163 C160 1.528(6) .
C163 H16A 0.9600 .
C163 H16B 0.9600 .
C163 H16C 0.9600 .
C75 H75A 0.9300 .
C202 C203 1.393(5) .
C202 C207 1.406(5) .
C132 C130 1.534(5) .
C132 H13D 0.9600 .
C132 H13E 0.9600 .
C132 H13F 0.9600 .
C19 C176 1.520(5) .
C19 C191 1.523(6) .
C19 C192 1.535(5) .
C19 H19A 0.9800 .
C162 C160 1.532(5) .
C162 H16D 0.9600 .
C162 H16E 0.9600 .
C162 H16F 0.9600 .
C160 C161 1.537(5) .
C63 H63A 0.9600 .
C63 H63B 0.9600 .
C63 H63C 0.9600 .
C3 C31 1.525(6) .
C3 C32 1.532(5) .
C140 C143 1.531(6) .
C140 C142 1.533(6) .
C140 C141 1.536(6) .
C180 C181 1.525(5) .
C180 H18D 0.9800 .
C130 C131 1.540(5) .
C62 H62A 0.9600 .
C62 H62B 0.9600 .
C62 H62C 0.9600 .
C153 H15A 0.9600 .
C153 H15B 0.9600 .
C153 H15C 0.9600 .
C152 H15D 0.9600 .
C152 H15E 0.9600 .
C152 H15F 0.9600 .
C81 H81A 0.9600 .
C81 H81B 0.9600 .
C81 H81C 0.9600 .
C61 H61A 0.9600 .
C61 H61B 0.9600 .
C61 H61C 0.9600 .
C9 C92 1.511(6) .
C9 C91 1.534(6) .
C9 H9A 0.9800 .
C103 C104 1.382(5) .
C103 H10C 0.9300 .
C104 H10D 0.9300 .
C73 H73A 0.9300 .
C192 H19B 0.9600 .
C192 H19C 0.9600 .
C192 H19D 0.9600 .
C181 H18E 0.9600 .
C181 H18F 0.9600 .
C181 H18G 0.9600 .
C92 H92A 0.9600 .
C92 H92B 0.9600 .
C92 H92C 0.9600 .
C161 H16G 0.9600 .
C161 H16H 0.9600 .
C161 H16I 0.9600 .
C82 H82A 0.9600 .
C82 H82B 0.9600 .
C82 H82C 0.9600 .
C191 H19E 0.9600 .
C191 H19F 0.9600 .
C191 H19G 0.9600 .
C143 H14A 0.9600 .
C143 H14B 0.9600 .
C143 H14C 0.9600 .
C207 H20C 0.9300 .
C51 H51A 0.9600 .
C51 H51B 0.9600 .
C51 H51C 0.9600 .
C203 C204 1.387(5) .
C203 H20D 0.9300 .
C41 H41A 0.9600 .
C41 H41B 0.9600 .
C41 H41C 0.9600 .
C106 H10E 0.9300 .
C32 H32A 0.9600 .
C32 H32B 0.9600 .
C32 H32C 0.9600 .
C31 H31A 0.9600 .
C31 H31B 0.9600 .
C31 H31C 0.9600 .
C204 H20E 0.9300 .
C142 H14D 0.9600 .
C142 H14E 0.9600 .
C142 H14F 0.9600 .
C151 H15G 0.9600 .
C151 H15H 0.9600 .
C151 H15I 0.9600 .
C141 H14G 0.9600 .
C141 H14H 0.9600 .
C141 H14I 0.9600 .
C131 H13G 0.9600 .
C131 H13H 0.9600 .
C131 H13I 0.9600 .
C91 H91A 0.9600 .
C91 H91B 0.9600 .
C91 H91C 0.9600 .
O1S C2S 1.302(18) .
O1S C2S 1.302(18) 2_467
O1S C1S 1.46(2) 2_467
O1S C1S 1.46(2) .
O2S C6S 1.255(12) 2_666
O2S C6S 1.255(12) .
O2S C7S 1.337(10) .
O2S C7S 1.337(10) 2_666
C3S C1S 1.30(2) 2_467
C3S C2S 1.384(19) .
C7S C6S 1.087(13) 2_666
C7S C5S 1.317(14) 2_666
C5S C7S 1.317(14) 2_666
C5S C6S 1.322(14) .
C6S C7S 1.087(13) 2_666
C2S C1S 1.37(3) 2_467
C1S C3S 1.30(2) 2_467
C1S C2S 1.37(3) 2_467

loop_
_geom_torsion_atom_site_label_1
_geom_torsion_atom_site_label_2
_geom_torsion_atom_site_label_3
_geom_torsion_atom_site_label_4
_geom_torsion
_geom_torsion_site_symmetry_1
_geom_torsion_site_symmetry_4
C20 Ni2 P3 C110 -36.1(16) . .
N2 Ni2 P3 C110 -171.41(15) . .
P4 Ni2 P3 C110 10.67(13) . .
C20 Ni2 P3 C140 -152.2(16) . .
N2 Ni2 P3 C140 72.50(18) . .
P4 Ni2 P3 C140 -105.42(16) . .
C20 Ni2 P3 C130 76.5(16) . .
N2 Ni2 P3 C130 -58.80(16) . .
P4 Ni2 P3 C130 123.29(13) . .
C20 Ni2 P4 C120 -174.75(17) . .
N2 Ni2 P4 C120 -132.0(17) . .
P3 Ni2 P4 C120 8.11(13) . .
C20 Ni2 P4 C160 69.49(19) . .
N2 Ni2 P4 C160 112.3(17) . .
P3 Ni2 P4 C160 -107.65(15) . .
C20 Ni2 P4 C150 -61.03(19) . .
N2 Ni2 P4 C150 -18.3(18) . .
P3 Ni2 P4 C150 121.83(16) . .
C10 Ni1 P2 C2 -92.2(6) . .
N1 Ni1 P2 C2 163.42(15) . .
P1 Ni1 P2 C2 -10.55(12) . .
C10 Ni1 P2 C6 153.0(6) . .
N1 Ni1 P2 C6 48.64(17) . .
P1 Ni1 P2 C6 -125.34(15) . .
C10 Ni1 P2 C5 23.3(7) . .
N1 Ni1 P2 C5 -81.08(17) . .
P1 Ni1 P2 C5 104.94(14) . .
C10 Ni1 P1 C1 163.28(16) . .
N1 Ni1 P1 C1 -120.3(8) . .
P2 Ni1 P1 C1 -6.69(13) . .
C10 Ni1 P1 C3 -82.17(17) . .
N1 Ni1 P1 C3 -5.7(8) . .
P2 Ni1 P1 C3 107.86(13) . .
C10 Ni1 P1 C4 47.22(17) . .
N1 Ni1 P1 C4 123.7(8) . .
P2 Ni1 P1 C4 -122.75(14) . .
C140 P3 C110 C120 93.8(3) . .
C130 P3 C110 C120 -152.2(3) . .
Ni2 P3 C110 C120 -32.0(3) . .
N2 Ni2 C20 C201 31(3) . .
P4 Ni2 C20 C201 -151(3) . .
P3 Ni2 C20 C201 -104(3) . .
C6 P2 C2 C1 154.4(2) . .
C5 P2 C2 C1 -91.2(3) . .
Ni1 P2 C2 C1 29.6(3) . .
C10 Ni1 N1 C71 10.5(3) . .
P1 Ni1 N1 C71 -66.0(9) . .
P2 Ni1 N1 C71 -179.3(3) . .
C20 Ni2 N2 C171 0.6(3) . .
P4 Ni2 N2 C171 -42.1(19) . .
P3 Ni2 N2 C171 177.9(3) . .
P3 C110 C120 P4 40.7(3) . .
C160 P4 C120 C110 94.6(3) . .
C150 P4 C120 C110 -151.3(3) . .
Ni2 P4 C120 C110 -30.4(3) . .
Ni1 N1 C71 C76 -103.3(4) . .
Ni1 N1 C71 C72 78.1(4) . .
P2 C2 C1 P1 -36.6(3) . .
C3 P1 C1 C2 -92.6(3) . .
C4 P1 C1 C2 153.3(3) . .
Ni1 P1 C1 C2 26.9(3) . .
C204 C205 C206 C207 -1.3(6) . .
C2 P2 C6 C62 162.9(3) . .
C5 P2 C6 C62 51.6(3) . .
Ni1 P2 C6 C62 -79.9(3) . .
C2 P2 C6 C63 -80.0(3) . .
C5 P2 C6 C63 168.7(2) . .
Ni1 P2 C6 C63 37.2(3) . .
C2 P2 C6 C61 39.4(3) . .
C5 P2 C6 C61 -71.8(3) . .
Ni1 P2 C6 C61 156.7(2) . .
C2 P2 C5 C53 50.9(3) . .
C6 P2 C5 C53 160.4(3) . .
Ni1 P2 C5 C53 -65.7(3) . .
C2 P2 C5 C51 167.5(3) . .
C6 P2 C5 C51 -83.0(3) . .
Ni1 P2 C5 C51 50.9(3) . .
C2 P2 C5 C52 -68.2(3) . .
C6 P2 C5 C52 41.3(3) . .
Ni1 P2 C5 C52 175.3(2) . .
C1 P1 C4 C41 -85.5(3) . .
C3 P1 C4 C41 164.2(2) . .
Ni1 P1 C4 C41 33.6(3) . .
C1 P1 C4 C42 33.7(3) . .
C3 P1 C4 C42 -76.6(3) . .
Ni1 P1 C4 C42 152.8(2) . .
C1 P1 C4 C43 155.9(3) . .
C3 P1 C4 C43 45.6(3) . .
Ni1 P1 C4 C43 -85.0(3) . .
C176 C175 C174 C173 1.1(5) . .
C171 C172 C173 C174 -1.2(5) . .
C180 C172 C173 C174 -179.0(3) . .
C175 C174 C173 C172 -2.5(5) . .
C76 C71 C72 C73 -5.9(5) . .
N1 C71 C72 C73 172.7(3) . .
C76 C71 C72 C8 174.1(3) . .
N1 C71 C72 C8 -7.3(5) . .
C82 C8 C72 C73 -78.7(5) . .
C81 C8 C72 C73 45.8(5) . .
C82 C8 C72 C71 101.3(4) . .
C81 C8 C72 C71 -134.2(4) . .
Ni2 N2 C171 C172 -80.9(4) . .
Ni2 N2 C171 C176 98.9(4) . .
C173 C172 C171 N2 -174.1(3) . .
C180 C172 C171 N2 3.7(5) . .
C173 C172 C171 C176 6.1(5) . .
C180 C172 C171 C176 -176.1(3) . .
Ni2 C20 C201 C202 36(8) . .
C106 C107 C102 C103 0.7(6) . .
C106 C107 C102 C101 -176.8(4) . .
C120 P4 C150 C153 -153.1(3) . .
C160 P4 C150 C153 -43.6(3) . .
Ni2 P4 C150 C153 90.8(3) . .
C120 P4 C150 C152 89.2(3) . .
C160 P4 C150 C152 -161.3(3) . .
Ni2 P4 C150 C152 -26.9(3) . .
C120 P4 C150 C151 -30.5(4) . .
C160 P4 C150 C151 79.0(4) . .
Ni2 P4 C150 C151 -146.6(3) . .
N1 C71 C76 C75 -172.4(3) . .
C72 C71 C76 C75 6.3(5) . .
N1 C71 C76 C9 11.6(6) . .
C72 C71 C76 C9 -169.8(4) . .
C107 C102 C101 C10 98(5) . .
C103 C102 C101 C10 -79(5) . .
C73 C74 C75 C76 -1.6(6) . .
C71 C76 C75 C74 -2.6(6) . .
C9 C76 C75 C74 173.5(4) . .
C20 C201 C202 C203 -88(6) . .
C20 C201 C202 C207 91(6) . .
C102 C101 C10 Ni1 -5(7) . .
N1 Ni1 C10 C101 46.0(17) . .
P1 Ni1 C10 C101 -140.4(17) . .
P2 Ni1 C10 C101 -59(2) . .
C120 P4 C160 C163 -174.0(3) . .
C150 P4 C160 C163 76.5(3) . .
Ni2 P4 C160 C163 -56.1(3) . .
C120 P4 C160 C162 -57.4(3) . .
C150 P4 C160 C162 -166.8(3) . .
Ni2 P4 C160 C162 60.6(3) . .
C120 P4 C160 C161 61.3(3) . .
C150 P4 C160 C161 -48.1(4) . .
Ni2 P4 C160 C161 179.3(3) . .
C1 P1 C3 C31 55.9(3) . .
C4 P1 C3 C31 164.8(3) . .
Ni1 P1 C3 C31 -60.9(3) . .
C1 P1 C3 C32 -64.1(3) . .
C4 P1 C3 C32 44.9(3) . .
Ni1 P1 C3 C32 179.1(2) . .
C1 P1 C3 C33 172.3(3) . .
C4 P1 C3 C33 -78.7(3) . .
Ni1 P1 C3 C33 55.5(3) . .
C110 P3 C140 C143 -165.2(3) . .
C130 P3 C140 C143 85.3(3) . .
Ni2 P3 C140 C143 -48.2(4) . .
C110 P3 C140 C142 71.3(3) . .
C130 P3 C140 C142 -38.2(4) . .
Ni2 P3 C140 C142 -171.7(3) . .
C110 P3 C140 C141 -48.5(3) . .
C130 P3 C140 C141 -157.9(3) . .
Ni2 P3 C140 C141 68.6(3) . .
C173 C172 C180 C181 -39.4(5) . .
C171 C172 C180 C181 142.8(3) . .
C173 C172 C180 C182 86.8(4) . .
C171 C172 C180 C182 -91.0(4) . .
C174 C175 C176 C171 4.0(5) . .
C174 C175 C176 C19 -176.0(3) . .
N2 C171 C176 C175 172.7(3) . .
C172 C171 C176 C175 -7.5(5) . .
N2 C171 C176 C19 -7.3(5) . .
C172 C171 C176 C19 172.5(3) . .
C191 C19 C176 C175 41.6(5) . .
C192 C19 C176 C175 -83.8(4) . .
C191 C19 C176 C171 -138.4(4) . .
C192 C19 C176 C171 96.2(4) . .
C110 P3 C130 C133 76.2(3) . .
C140 P3 C130 C133 -173.7(3) . .
Ni2 P3 C130 C133 -38.0(3) . .
C110 P3 C130 C132 -165.7(3) . .
C140 P3 C130 C132 -55.7(3) . .
Ni2 P3 C130 C132 80.1(3) . .
C110 P3 C130 C131 -41.8(3) . .
C140 P3 C130 C131 68.2(3) . .
Ni2 P3 C130 C131 -156.0(2) . .
C75 C76 C9 C92 86.0(5) . .
C71 C76 C9 C92 -97.9(4) . .
C75 C76 C9 C91 -41.2(5) . .
C71 C76 C9 C91 134.9(4) . .
C107 C102 C103 C104 -0.2(6) . .
C101 C102 C103 C104 177.3(4) . .
C102 C103 C104 C105 -0.5(6) . .
C106 C105 C104 C103 0.7(6) . .
C75 C74 C73 C72 1.9(6) . .
C71 C72 C73 C74 1.9(6) . .
C8 C72 C73 C74 -178.1(4) . .
C205 C206 C207 C202 1.2(6) . .
C203 C202 C207 C206 -0.2(6) . .
C201 C202 C207 C206 -178.6(4) . .
C207 C202 C203 C204 -0.8(5) . .
C201 C202 C203 C204 177.6(4) . .
C104 C105 C106 C107 -0.3(6) . .
C102 C107 C106 C105 -0.4(6) . .
C202 C203 C204 C205 0.7(6) . .
C206 C205 C204 C203 0.4(6) . .
C6S O2S C7S C6S 180.000(3) . 2_666
C7S O2S C7S C6S 20(100) 2_666 2_666
C6S O2S C7S C5S 0.2(10) 2_666 2_666
C6S O2S C7S C5S -179.8(10) . 2_666
C7S O2S C7S C5S 20(100) 2_666 2_666
C6S O2S C6S C7S 164(100) 2_666 2_666
C7S O2S C6S C7S 180.000(4) . 2_666
C6S O2S C6S C5S 164(100) 2_666 .
C7S O2S C6S C5S -179.8(11) . .
C7S O2S C6S C5S 0.2(11) 2_666 .
C7S C5S C6S O2S -0.2(11) 2_666 .
C2S O1S C2S C1S 17(100) 2_467 2_467
C1S O1S C2S C1S 180.000(6) . 2_467
C2S O1S C2S C3S 21(100) 2_467 .
C1S O1S C2S C3S 3.4(12) 2_467 .
C1S O1S C2S C3S -176.6(12) . .
C1S C3S C2S O1S -3.8(14) 2_467 .
C2S O1S C1S C3S -176.6(12) . 2_467
C2S O1S C1S C3S 3.4(12) 2_467 2_467
C1S O1S C1S C3S -21(100) 2_467 2_467
C2S O1S C1S C2S 180.000(7) . 2_467
C1S O1S C1S C2S -24(100) 2_467 2_467
